data_7123518
loop_
_publ_author_name
'Mehta, Meera'
'Goicoechea, Jose M.'

_publ_section_title
;
 Carboboration of isocyanates with tris(pentafluorophenyl)borane and
 evidence for dissociative FLP chemistry of an acid--base pair
;
_journal_name_full 'Chemical Communications'
_journal_paper_doi 10.1039/C9CC02707F
_journal_year 2019
_chemical_formula_moiety 'C26 H10 B F15 N2 O2'
_chemical_formula_sum 'C26 H10 B F15 N2 O2'
_chemical_formula_weight 678.17
_chemical_name_systematic
;
 cyclo-[B(C6F5)2N(C3H6)C(O)N(C3H6)C(C6F5)O]
;
_space_group_crystal_system monoclinic
_space_group_IT_number 14
_space_group_name_Hall '-P 2ybc'
_space_group_name_H-M_alt 'P 1 21/c 1'
_symmetry_space_group_name_Hall '-P 2ybc'
_symmetry_space_group_name_H-M 'P 1 21/c 1'
_atom_sites_solution_hydrogens geom
_audit_creation_method SHELXL-2018/1
_audit_update_record
;
2019-04-04 deposited with the CCDC.    2019-05-23 downloaded from the CCDC.
;
_cell_angle_alpha 90
_cell_angle_beta 93.8880(10)
_cell_angle_gamma 90
_cell_formula_units_Z 4
_cell_length_a 8.63710(10)
_cell_length_b 20.2199(2)
_cell_length_c 15.13590(10)
_cell_measurement_reflns_used 19580
_cell_measurement_temperature 150(2)
_cell_measurement_theta_max 76.1100
_cell_measurement_theta_min 3.6110
_cell_volume 2637.27(4)
_computing_cell_refinement 'CrysAlisPro 1.171.39.46 (Rigaku OD, 2018)'
_computing_data_collection 'CrysAlisPro 1.171.39.46 (Rigaku OD, 2018)'
_computing_data_reduction 'CrysAlisPro 1.171.39.46 (Rigaku OD, 2018)'
_computing_structure_refinement 'SHELXL-2018/1 (Sheldrick, 2018)'
_computing_structure_solution 'SHELXS-97 (Sheldrick, 1990)'
_diffrn_ambient_temperature 150(2)
_diffrn_detector_area_resol_mean 10.4102
_diffrn_measured_fraction_theta_full 1.000
_diffrn_measured_fraction_theta_max 0.994
_diffrn_measurement_device_type 'SuperNova, Dual, Cu at zero, Atlas'
_diffrn_measurement_method '\w scans'
_diffrn_radiation_monochromator mirror
_diffrn_radiation_source 'SuperNova (Cu) X-ray Source'
_diffrn_radiation_type CuK\a
_diffrn_radiation_wavelength 1.54184
_diffrn_reflns_av_R_equivalents 0.0231
_diffrn_reflns_av_unetI/netI 0.0122
_diffrn_reflns_Laue_measured_fraction_full 1.000
_diffrn_reflns_Laue_measured_fraction_max 0.994
_diffrn_reflns_limit_h_max 10
_diffrn_reflns_limit_h_min -10
_diffrn_reflns_limit_k_max 25
_diffrn_reflns_limit_k_min -18
_diffrn_reflns_limit_l_max 18
_diffrn_reflns_limit_l_min -18
_diffrn_reflns_number 32653
_diffrn_reflns_point_group_measured_fraction_full 1.000
_diffrn_reflns_point_group_measured_fraction_max 0.994
_diffrn_reflns_theta_full 67.684
_diffrn_reflns_theta_max 76.081
_diffrn_reflns_theta_min 3.653
_exptl_absorpt_coefficient_mu 1.639
_exptl_absorpt_correction_T_max 1.00000
_exptl_absorpt_correction_T_min 0.74252
_exptl_absorpt_correction_type multi-scan
_exptl_absorpt_process_details
;
CrysAlisPro 1.171.39.46 (Rigaku Oxford Diffraction, 2018)
Empirical absorption correction using spherical harmonics,
 implemented in SCALE3 ABSPACK scaling algorithm.
;
_exptl_crystal_colour colourless
_exptl_crystal_density_diffrn 1.708
_exptl_crystal_description block
_exptl_crystal_F_000 1344
_exptl_crystal_size_max 0.400
_exptl_crystal_size_mid 0.200
_exptl_crystal_size_min 0.160
_refine_diff_density_max 0.258
_refine_diff_density_min -0.300
_refine_diff_density_rms 0.040
_refine_ls_extinction_method none
_refine_ls_goodness_of_fit_ref 1.027
_refine_ls_hydrogen_treatment constr
_refine_ls_matrix_type full
_refine_ls_number_parameters 431
_refine_ls_number_reflns 5481
_refine_ls_number_restraints 0
_refine_ls_restrained_S_all 1.027
_refine_ls_R_factor_all 0.0372
_refine_ls_R_factor_gt 0.0350
_refine_ls_shift/su_max 0.001
_refine_ls_shift/su_mean 0.000
_refine_ls_structure_factor_coef Fsqd
_refine_ls_weighting_details 'w=1/[\s^2^(Fo^2^)+(0.0475P)^2^+0.9791P] where P=(Fo^2^+2Fc^2^)/3'
_refine_ls_weighting_scheme calc
_refine_ls_wR_factor_gt 0.0913
_refine_ls_wR_factor_ref 0.0935
_reflns_Friedel_coverage 0.000
_reflns_number_gt 5083
_reflns_number_total 5481
_reflns_threshold_expression 'I > 2\s(I)'
_cod_data_source_file c9cc02707f2.cif
_cod_data_source_block MM464
_cod_database_code 7123518
_shelx_shelxl_version_number 2018/1
_shelx_space_group_comment
;
The symmetry employed for this shelxl refinement is uniquely defined
by the following loop, which should always be used as a source of
symmetry information in preference to the above space-group names.
They are only intended as comments.
;
_shelx_estimated_absorpt_t_min 0.560
_shelx_estimated_absorpt_t_max 0.779

loop_
_space_group_symop_operation_xyz
'x, y, z'
'-x, y+1/2, -z+1/2'
'-x, -y, -z'
'x, -y-1/2, z-1/2'

loop_
_atom_site_label
_atom_site_type_symbol
_atom_site_fract_x
_atom_site_fract_y
_atom_site_fract_z
_atom_site_U_iso_or_equiv
_atom_site_adp_type
_atom_site_occupancy
_atom_site_site_symmetry_order
_atom_site_calc_flag
_atom_site_refinement_flags_posn
_atom_site_refinement_flags_adp
_atom_site_refinement_flags_occupancy
_atom_site_disorder_assembly
_atom_site_disorder_group
B1 B 0.02081(15) 0.72970(7) 0.32241(9) 0.0270(3) Uani 1 1 d . . . . .
N1 N -0.06453(12) 0.70635(5) 0.40209(7) 0.0273(2) Uani 1 1 d . . . . .
C1 C -0.19689(14) 0.73282(6) 0.42481(8) 0.0274(2) Uani 1 1 d . . . . .
O1 O -0.26433(11) 0.72397(5) 0.49114(6) 0.0362(2) Uani 1 1 d . . . . .
N2 N -0.27143(12) 0.77768(5) 0.35743(7) 0.0275(2) Uani 1 1 d . . . . .
O2 O -0.10813(10) 0.75043(5) 0.25136(6) 0.0305(2) Uani 1 1 d . . . . .
C2 C -0.22879(14) 0.77888(6) 0.27566(8) 0.0266(2) Uani 1 1 d . . . . .
C3 C 0.11800(14) 0.79870(6) 0.33879(8) 0.0289(3) Uani 1 1 d . . . . .
C4 C 0.14108(16) 0.83250(7) 0.41815(9) 0.0354(3) Uani 1 1 d . . . . .
C5 C 0.21005(19) 0.89437(8) 0.42540(12) 0.0476(4) Uani 1 1 d . . . . .
C6 C 0.25832(19) 0.92499(7) 0.35110(14) 0.0513(4) Uani 1 1 d . . . . .
C7 C 0.23923(18) 0.89362(7) 0.27103(12) 0.0458(4) Uani 1 1 d . . . . .
C8 C 0.17212(16) 0.83182(7) 0.26634(9) 0.0351(3) Uani 1 1 d . . . . .
C9 C 0.11580(14) 0.66933(6) 0.28110(8) 0.0276(2) Uani 1 1 d . . . . .
C10 C 0.27436(14) 0.65998(6) 0.29732(8) 0.0292(3) Uani 1 1 d . . . . .
C11 C 0.35438(15) 0.60663(7) 0.26647(9) 0.0343(3) Uani 1 1 d . . . . .
C12 C 0.27514(17) 0.55929(7) 0.21636(10) 0.0376(3) Uani 1 1 d . . . . .
C13 C 0.11741(17) 0.56577(7) 0.19797(9) 0.0366(3) Uani 1 1 d . . . . .
C14 C 0.04165(14) 0.61965(7) 0.23047(9) 0.0323(3) Uani 1 1 d . . . . .
C15 C 0.01170(15) 0.66218(7) 0.46904(9) 0.0332(3) Uani 1 1 d . . . . .
H15A H -0.000043 0.681302 0.528428 0.040 Uiso 1 1 calc R U . . .
H15B H 0.124033 0.660608 0.459835 0.040 Uiso 1 1 calc R U . . .
C16 C -0.0500(2) 0.59300(8) 0.46765(11) 0.0460(4) Uani 1 1 d . . . . .
H16 H -0.002169 0.563154 0.509592 0.055 Uiso 1 1 calc R U . . .
C17 C -0.1627(2) 0.56919(8) 0.41492(12) 0.0505(4) Uani 1 1 d . . . . .
H17A H -0.214611 0.596877 0.371714 0.061 Uiso 1 1 calc R U . . .
H17B H -0.192646 0.524198 0.419840 0.061 Uiso 1 1 calc R U . . .
C18 C -0.4003(15) 0.8188(6) 0.3866(7) 0.0341(10) Uani 0.824(7) 1 d . . P A 1
H18A H -0.465381 0.833935 0.334144 0.041 Uiso 0.824(7) 1 calc R U P A 1
H18B H -0.466209 0.791707 0.423653 0.041 Uiso 0.824(7) 1 calc R U P A 1
C19 C -0.3421(7) 0.8761(2) 0.4373(2) 0.0511(8) Uani 0.824(7) 1 d . . P A 1
H19 H -0.281806 0.907725 0.408360 0.061 Uiso 0.824(7) 1 calc R U P A 1
C20 C -0.3681(6) 0.88647(15) 0.5203(2) 0.1154(19) Uani 0.824(7) 1 d . . P A 1
H20A H -0.428028 0.855729 0.550951 0.138 Uiso 0.824(7) 1 calc R U P A 1
H20B H -0.327182 0.924729 0.549828 0.138 Uiso 0.824(7) 1 calc R U P A 1
C18A C -0.407(8) 0.813(3) 0.395(4) 0.0341(10) Uani 0.176(7) 1 d . . P A 2
H18C H -0.468309 0.781219 0.428421 0.041 Uiso 0.176(7) 1 calc R U P A 2
H18D H -0.476340 0.831377 0.346191 0.041 Uiso 0.176(7) 1 calc R U P A 2
C19A C -0.346(4) 0.8720(14) 0.4599(15) 0.0511(8) Uani 0.176(7) 1 d . . P A 2
H19A H -0.414864 0.886421 0.502156 0.061 Uiso 0.176(7) 1 calc R U P A 2
C20A C -0.2212(15) 0.9001(6) 0.4613(9) 0.066(4) Uani 0.176(7) 1 d . . P A 2
H20C H -0.147182 0.887859 0.420639 0.079 Uiso 0.176(7) 1 calc R U P A 2
H20D H -0.198007 0.934440 0.502985 0.079 Uiso 0.176(7) 1 calc R U P A 2
C21 C -0.32233(14) 0.81526(7) 0.20457(8) 0.0292(3) Uani 1 1 d . . . . .
C22 C -0.28190(17) 0.87860(7) 0.18121(9) 0.0369(3) Uani 1 1 d . . . . .
C23 C -0.3651(2) 0.91208(8) 0.11416(10) 0.0463(4) Uani 1 1 d . . . . .
C24 C -0.48638(19) 0.88071(9) 0.06770(9) 0.0467(4) Uani 1 1 d . . . . .
C25 C -0.52619(16) 0.81713(9) 0.08849(9) 0.0400(3) Uani 1 1 d . . . . .
C26 C -0.44513(14) 0.78509(7) 0.15742(8) 0.0322(3) Uani 1 1 d . . . . .
F1 F 0.09573(12) 0.80640(5) 0.49399(6) 0.0480(2) Uani 1 1 d . . . . .
F2 F 0.22875(15) 0.92446(6) 0.50413(8) 0.0743(4) Uani 1 1 d . . . . .
F3 F 0.32352(15) 0.98486(5) 0.35647(11) 0.0797(4) Uani 1 1 d . . . . .
F4 F 0.28443(14) 0.92343(5) 0.19739(8) 0.0684(3) Uani 1 1 d . . . . .
F5 F 0.15755(11) 0.80311(5) 0.18567(6) 0.0480(2) Uani 1 1 d . . . . .
F6 F 0.35928(9) 0.70398(4) 0.34717(6) 0.03817(19) Uani 1 1 d . . . . .
F7 F 0.50730(10) 0.60039(5) 0.28512(7) 0.0498(2) Uani 1 1 d . . . . .
F8 F 0.35073(11) 0.50713(5) 0.18642(8) 0.0554(3) Uani 1 1 d . . . . .
F9 F 0.03963(11) 0.51927(5) 0.14983(7) 0.0521(2) Uani 1 1 d . . . . .
F10 F -0.11296(9) 0.62211(5) 0.21149(6) 0.0443(2) Uani 1 1 d . . . . .
F11 F -0.16031(12) 0.90838(4) 0.22507(7) 0.0506(2) Uani 1 1 d . . . . .
F12 F -0.32796(17) 0.97431(5) 0.09546(8) 0.0693(3) Uani 1 1 d . . . . .
F13 F -0.56606(15) 0.91213(6) 0.00187(7) 0.0717(4) Uani 1 1 d . . . . .
F14 F -0.63974(11) 0.78586(6) 0.04138(6) 0.0575(3) Uani 1 1 d . . . . .
F15 F -0.48417(10) 0.72280(5) 0.17699(6) 0.0433(2) Uani 1 1 d . . . . .

loop_
_atom_site_aniso_label
_atom_site_aniso_U_11
_atom_site_aniso_U_22
_atom_site_aniso_U_33
_atom_site_aniso_U_23
_atom_site_aniso_U_13
_atom_site_aniso_U_12
B1 0.0248(6) 0.0336(7) 0.0222(6) 0.0019(5) -0.0015(5) 0.0038(5)
N1 0.0261(5) 0.0320(5) 0.0234(5) 0.0042(4) -0.0019(4) 0.0010(4)
C1 0.0293(6) 0.0279(6) 0.0247(6) 0.0020(4) 0.0003(4) -0.0025(5)
O1 0.0378(5) 0.0415(5) 0.0303(5) 0.0071(4) 0.0097(4) 0.0001(4)
N2 0.0271(5) 0.0306(5) 0.0249(5) 0.0009(4) 0.0017(4) 0.0032(4)
O2 0.0274(4) 0.0413(5) 0.0226(4) 0.0023(4) 0.0002(3) 0.0091(4)
C2 0.0253(5) 0.0289(6) 0.0252(6) -0.0001(5) -0.0012(4) 0.0016(4)
C3 0.0265(6) 0.0300(6) 0.0307(6) 0.0033(5) 0.0042(5) 0.0058(5)
C4 0.0363(7) 0.0349(7) 0.0356(7) -0.0023(5) 0.0070(5) 0.0003(5)
C5 0.0474(8) 0.0377(8) 0.0594(10) -0.0174(7) 0.0148(7) -0.0034(6)
C6 0.0442(8) 0.0264(7) 0.0867(13) -0.0059(7) 0.0289(8) -0.0009(6)
C7 0.0421(8) 0.0345(7) 0.0639(10) 0.0130(7) 0.0279(7) 0.0095(6)
C8 0.0341(6) 0.0353(7) 0.0372(7) 0.0055(5) 0.0116(5) 0.0087(5)
C9 0.0270(6) 0.0310(6) 0.0244(5) 0.0017(5) -0.0005(4) 0.0025(5)
C10 0.0281(6) 0.0298(6) 0.0291(6) 0.0005(5) -0.0023(5) -0.0001(5)
C11 0.0259(6) 0.0349(7) 0.0418(7) 0.0034(5) 0.0012(5) 0.0049(5)
C12 0.0381(7) 0.0303(6) 0.0451(8) -0.0035(6) 0.0086(6) 0.0048(5)
C13 0.0379(7) 0.0342(7) 0.0377(7) -0.0068(6) 0.0019(5) -0.0045(5)
C14 0.0257(6) 0.0387(7) 0.0320(6) -0.0012(5) -0.0008(5) -0.0002(5)
C15 0.0309(6) 0.0402(7) 0.0277(6) 0.0082(5) -0.0053(5) 0.0013(5)
C16 0.0529(9) 0.0351(7) 0.0485(8) 0.0106(6) -0.0080(7) 0.0068(6)
C17 0.0571(10) 0.0349(8) 0.0586(10) 0.0035(7) -0.0042(8) -0.0032(7)
C18 0.0368(15) 0.039(3) 0.027(2) 0.0010(15) 0.0065(15) 0.0117(16)
C19 0.0778(14) 0.0285(11) 0.047(2) -0.0007(15) 0.0054(19) 0.0078(9)
C20 0.245(6) 0.0518(16) 0.0485(17) -0.0229(13) 0.004(2) 0.008(2)
C18A 0.0368(15) 0.039(3) 0.027(2) 0.0010(15) 0.0065(15) 0.0117(16)
C19A 0.0778(14) 0.0285(11) 0.047(2) -0.0007(15) 0.0054(19) 0.0078(9)
C20A 0.070(8) 0.047(6) 0.083(9) -0.001(5) 0.019(6) 0.019(5)
C21 0.0279(6) 0.0359(6) 0.0237(6) 0.0022(5) 0.0018(4) 0.0087(5)
C22 0.0423(7) 0.0345(7) 0.0337(7) 0.0002(5) 0.0008(6) 0.0080(6)
C23 0.0655(10) 0.0348(7) 0.0394(8) 0.0083(6) 0.0092(7) 0.0208(7)
C24 0.0524(9) 0.0609(10) 0.0264(6) 0.0065(6) -0.0001(6) 0.0326(8)
C25 0.0299(6) 0.0649(10) 0.0248(6) -0.0008(6) -0.0012(5) 0.0164(6)
C26 0.0265(6) 0.0455(7) 0.0248(6) 0.0021(5) 0.0038(5) 0.0068(5)
F1 0.0655(6) 0.0501(5) 0.0288(4) -0.0056(4) 0.0059(4) -0.0122(4)
F2 0.0885(8) 0.0606(7) 0.0761(8) -0.0386(6) 0.0239(6) -0.0251(6)
F3 0.0771(8) 0.0323(5) 0.1359(12) -0.0160(6) 0.0529(8) -0.0148(5)
F4 0.0783(7) 0.0459(5) 0.0873(8) 0.0246(5) 0.0510(6) 0.0087(5)
F5 0.0574(5) 0.0566(5) 0.0317(4) 0.0065(4) 0.0153(4) 0.0025(4)
F6 0.0302(4) 0.0387(4) 0.0439(4) -0.0078(3) -0.0101(3) 0.0019(3)
F7 0.0273(4) 0.0477(5) 0.0735(6) -0.0036(4) -0.0026(4) 0.0103(3)
F8 0.0491(5) 0.0391(5) 0.0791(7) -0.0172(5) 0.0123(5) 0.0094(4)
F9 0.0496(5) 0.0447(5) 0.0615(6) -0.0213(4) -0.0002(4) -0.0080(4)
F10 0.0272(4) 0.0527(5) 0.0518(5) -0.0119(4) -0.0064(3) -0.0005(3)
F11 0.0596(6) 0.0364(5) 0.0543(5) -0.0014(4) -0.0077(4) -0.0023(4)
F12 0.1135(10) 0.0348(5) 0.0599(6) 0.0154(4) 0.0083(6) 0.0204(5)
F13 0.0889(8) 0.0827(8) 0.0414(5) 0.0171(5) -0.0108(5) 0.0479(7)
F14 0.0363(5) 0.0986(8) 0.0358(5) -0.0034(5) -0.0115(4) 0.0093(5)
F15 0.0380(4) 0.0531(5) 0.0383(4) 0.0080(4) -0.0014(3) -0.0102(4)

loop_
_atom_type_symbol
_atom_type_description
_atom_type_scat_dispersion_real
_atom_type_scat_dispersion_imag
_atom_type_scat_source
C C 0.0181 0.0091 'International Tables Vol C Tables 4.2.6.8 and 6.1.1.4'
H H 0.0000 0.0000 'International Tables Vol C Tables 4.2.6.8 and 6.1.1.4'
B B 0.0090 0.0039 'International Tables Vol C Tables 4.2.6.8 and 6.1.1.4'
N N 0.0311 0.0180 'International Tables Vol C Tables 4.2.6.8 and 6.1.1.4'
O O 0.0492 0.0322 'International Tables Vol C Tables 4.2.6.8 and 6.1.1.4'
F F 0.0727 0.0534 'International Tables Vol C Tables 4.2.6.8 and 6.1.1.4'

loop_
_geom_angle_atom_site_label_1
_geom_angle_atom_site_label_2
_geom_angle_atom_site_label_3
_geom_angle
N1 B1 O2 105.55(9)
N1 B1 C9 110.81(10)
O2 B1 C9 107.12(10)
N1 B1 C3 114.38(10)
O2 B1 C3 102.18(10)
C9 B1 C3 115.62(10)
C1 N1 C15 114.76(10)
C1 N1 B1 123.28(10)
C15 N1 B1 120.85(10)
O1 C1 N1 128.87(12)
O1 C1 N2 116.87(11)
N1 C1 N2 114.23(10)
C2 N2 C1 121.56(10)
C2 N2 C18 122.3(4)
C1 N2 C18 116.1(4)
C2 N2 C18A 128(2)
C1 N2 C18A 109.9(19)
C2 O2 B1 119.15(9)
O2 C2 N2 123.60(11)
O2 C2 C21 115.45(10)
N2 C2 C21 120.95(11)
C4 C3 C8 114.18(13)
C4 C3 B1 126.42(11)
C8 C3 B1 119.09(12)
F1 C4 C3 120.88(12)
F1 C4 C5 115.76(13)
C3 C4 C5 123.35(14)
F2 C5 C6 119.97(15)
F2 C5 C4 120.40(15)
C6 C5 C4 119.63(15)
F3 C6 C7 119.95(16)
F3 C6 C5 120.60(17)
C7 C6 C5 119.45(14)
F4 C7 C6 120.07(15)
F4 C7 C8 120.51(16)
C6 C7 C8 119.42(14)
F5 C8 C7 116.73(13)
F5 C8 C3 119.32(13)
C7 C8 C3 123.94(14)
C10 C9 C14 114.24(12)
C10 C9 B1 123.64(11)
C14 C9 B1 121.99(11)
F6 C10 C11 116.02(11)
F6 C10 C9 120.07(11)
C11 C10 C9 123.90(12)
F7 C11 C12 119.89(12)
F7 C11 C10 120.83(12)
C12 C11 C10 119.28(12)
F8 C12 C11 120.03(13)
F8 C12 C13 120.39(13)
C11 C12 C13 119.58(12)
F9 C13 C12 119.66(13)
F9 C13 C14 121.02(13)
C12 C13 C14 119.32(13)
F10 C14 C13 116.13(12)
F10 C14 C9 120.18(12)
C13 C14 C9 123.68(12)
N1 C15 C16 114.52(11)
N1 C15 H15A 108.6
C16 C15 H15A 108.6
N1 C15 H15B 108.6
C16 C15 H15B 108.6
H15A C15 H15B 107.6
C17 C16 C15 127.04(14)
C17 C16 H16 116.5
C15 C16 H16 116.5
C16 C17 H17A 120.0
C16 C17 H17B 120.0
H17A C17 H17B 120.0
C19 C18 N2 111.3(9)
C19 C18 H18A 109.4
N2 C18 H18A 109.4
C19 C18 H18B 109.4
N2 C18 H18B 109.4
H18A C18 H18B 108.0
C20 C19 C18 123.8(5)
C20 C19 H19 118.1
C18 C19 H19 118.1
C19 C20 H20A 120.0
C19 C20 H20B 120.0
H20A C20 H20B 120.0
N2 C18A C19A 110(4)
N2 C18A H18C 109.6
C19A C18A H18C 109.6
N2 C18A H18D 109.6
C19A C18A H18D 109.6
H18C C18A H18D 108.1
C20A C19A C18A 128(3)
C20A C19A H19A 116.1
C18A C19A H19A 116.1
C19A C20A H20C 120.0
C19A C20A H20D 120.0
H20C C20A H20D 120.0
C26 C21 C22 118.48(12)
C26 C21 C2 120.92(12)
C22 C21 C2 120.49(12)
F11 C22 C21 119.43(12)
F11 C22 C23 119.55(14)
C21 C22 C23 121.02(14)
F12 C23 C24 120.81(14)
F12 C23 C22 119.86(16)
C24 C23 C22 119.33(15)
F13 C24 C25 119.54(16)
F13 C24 C23 119.91(16)
C25 C24 C23 120.55(13)
F14 C25 C24 120.56(13)
F14 C25 C26 119.98(15)
C24 C25 C26 119.44(14)
F15 C26 C25 119.08(13)
F15 C26 C21 119.77(11)
C25 C26 C21 121.13(14)

loop_
_geom_bond_atom_site_label_1
_geom_bond_atom_site_label_2
_geom_bond_distance
B1 N1 1.5302(16)
B1 O2 1.5524(15)
B1 C9 1.6198(18)
B1 C3 1.6385(19)
N1 C1 1.3285(16)
N1 C15 1.4722(15)
C1 O1 1.2077(16)
C1 N2 1.4794(15)
N2 C2 1.3153(16)
N2 C18 1.480(13)
N2 C18A 1.52(6)
O2 C2 1.2666(15)
C2 C21 1.4946(16)
C3 C4 1.3845(19)
C3 C8 1.3925(18)
C4 F1 1.3456(16)
C4 C5 1.387(2)
C5 F2 1.338(2)
C5 C6 1.373(3)
C6 F3 1.3353(18)
C6 C7 1.368(3)
C7 F4 1.3479(18)
C7 C8 1.377(2)
C8 F5 1.3502(17)
C9 C10 1.3877(17)
C9 C14 1.3927(18)
C10 F6 1.3505(15)
C10 C11 1.3796(19)
C11 F7 1.3378(15)
C11 C12 1.375(2)
C12 F8 1.3358(16)
C12 C13 1.378(2)
C13 F9 1.3416(16)
C13 C14 1.379(2)
C14 F10 1.3477(15)
C15 C16 1.497(2)
C15 H15A 0.9900
C15 H15B 0.9900
C16 C17 1.308(2)
C16 H16 0.9500
C17 H17A 0.9500
C17 H17B 0.9500
C18 C19 1.462(15)
C18 H18A 0.9900
C18 H18B 0.9900
C19 C20 1.307(5)
C19 H19 0.9500
C20 H20A 0.9500
C20 H20B 0.9500
C18A C19A 1.61(8)
C18A H18C 0.9900
C18A H18D 0.9900
C19A C20A 1.22(3)
C19A H19A 0.9500
C20A H20C 0.9500
C20A H20D 0.9500
C21 C26 1.3797(19)
C21 C22 1.380(2)
C22 F11 1.3460(17)
C22 C23 1.381(2)
C23 F12 1.3335(19)
C23 C24 1.376(3)
C24 F13 1.3331(16)
C24 C25 1.373(3)
C25 F14 1.3324(18)
C25 C26 1.3781(18)
C26 F15 1.3420(17)
